data_7710579
loop_
_publ_author_name
'Brager, Dominique M.'
'Marwitz, Alexander C.'
'Cahill, Christopher L.'

_publ_section_title
;
 A spectroscopic, structural, and computational study of Ag-oxo
 interactions in Ag<sup>+</sup>/UO<sub>2</sub><sup>2+</sup> complexes.
;
_journal_name_full 'Dalton transactions (Cambridge, England : 2003)'
_journal_paper_doi 10.1039/d2dt01161a
_journal_year 2022
_chemical_formula_moiety 'C9 H3 Cl2 O8 U, C8 H6 Ag N4'
_chemical_formula_sum 'C17 H9 Ag Cl2 N4 O8 U'
_chemical_formula_weight 814.08
_space_group_crystal_system triclinic
_space_group_IT_number 2
_space_group_name_Hall '-P 1'
_space_group_name_H-M_alt 'P -1'
_atom_sites_solution_hydrogens geom
_atom_sites_solution_primary dual
_atom_sites_solution_secondary difmap
_audit_update_record
;
2022-05-20 deposited with the CCDC.	2022-06-22 downloaded from the CCDC.
;
_cell_angle_alpha 99.151(5)
_cell_angle_beta 98.695(5)
_cell_angle_gamma 107.432(5)
_cell_formula_units_Z 2
_cell_length_a 9.0510(13)
_cell_length_b 10.4720(14)
_cell_length_c 12.0195(16)
_cell_measurement_reflns_used 6474
_cell_measurement_temperature 100(2)
_cell_measurement_theta_max 28.27
_cell_measurement_theta_min 2.41
_cell_volume 1048.9(3)
_computing_cell_refinement 'Bruker SAINT'
_computing_data_collection 'Bruker APEX2'
_computing_data_reduction 'Bruker SAINT'
_computing_molecular_graphics 'Bruker SHELXTL'
_computing_publication_material 'Bruker SHELXTL'
_computing_structure_refinement 'SHELXL-2018/3 (Sheldrick, 2018)'
_computing_structure_solution 'SHELXS-97 (Sheldrick 2008)'
_diffrn_ambient_temperature 100(2)
_diffrn_detector_area_resol_mean 7.3910
_diffrn_measured_fraction_theta_full 0.998
_diffrn_measured_fraction_theta_max 0.998
_diffrn_measurement_device_type 'Bruker D8 QUEST'
_diffrn_measurement_method '\f and \w scans'
_diffrn_radiation_type MoK\a
_diffrn_radiation_wavelength 0.71073
_diffrn_reflns_av_R_equivalents 0.0975
_diffrn_reflns_av_unetI/netI 0.0847
_diffrn_reflns_Laue_measured_fraction_full 0.998
_diffrn_reflns_Laue_measured_fraction_max 0.998
_diffrn_reflns_limit_h_max 11
_diffrn_reflns_limit_h_min -11
_diffrn_reflns_limit_k_max 13
_diffrn_reflns_limit_k_min -13
_diffrn_reflns_limit_l_max 15
_diffrn_reflns_limit_l_min -15
_diffrn_reflns_number 13266
_diffrn_reflns_point_group_measured_fraction_full 0.998
_diffrn_reflns_point_group_measured_fraction_max 0.998
_diffrn_reflns_theta_full 25.242
_diffrn_reflns_theta_max 27.097
_diffrn_reflns_theta_min 2.088
_diffrn_source 'microfocus sealed tube'
_diffrn_source_type 'Incoatec I\mS 3.0'
_exptl_absorpt_coefficient_mu 8.953
_exptl_absorpt_correction_T_max 0.7457
_exptl_absorpt_correction_T_min 0.4209
_exptl_absorpt_correction_type multi-scan
_exptl_absorpt_process_details 'SADABS, G. Sheldrick (1999)'
_exptl_crystal_colour orange-yellow
_exptl_crystal_density_diffrn 2.578
_exptl_crystal_description prism
_exptl_crystal_F_000 752
_exptl_crystal_size_max 0.15
_exptl_crystal_size_mid 0.11
_exptl_crystal_size_min 0.07
_refine_diff_density_max 3.754
_refine_diff_density_min -3.136
_refine_diff_density_rms 0.315
_refine_ls_extinction_method none
_refine_ls_goodness_of_fit_ref 1.031
_refine_ls_hydrogen_treatment constr
_refine_ls_matrix_type full
_refine_ls_number_parameters 298
_refine_ls_number_reflns 4622
_refine_ls_number_restraints 35
_refine_ls_restrained_S_all 1.028
_refine_ls_R_factor_all 0.0571
_refine_ls_R_factor_gt 0.0423
_refine_ls_shift/su_max 0.001
_refine_ls_shift/su_mean 0.000
_refine_ls_structure_factor_coef Fsqd
_refine_ls_weighting_details 'w=1/[\s^2^(Fo^2^)+(0.0538P)^2^] where P=(Fo^2^+2Fc^2^)/3'
_refine_ls_weighting_scheme calc
_refine_ls_wR_factor_gt 0.0961
_refine_ls_wR_factor_ref 0.1010
_reflns_Friedel_coverage 0.000
_reflns_number_gt 3990
_reflns_number_total 4622
_reflns_threshold_expression 'I > 2\s(I)'
_cod_data_source_file d2dt01161a2.cif
_cod_data_source_block Cmpd6_DMB2_25_C
_cod_database_code 7710579
_shelx_space_group_comment
;
The symmetry employed for this shelxl refinement is uniquely defined
by the following loop, which should always be used as a source of
symmetry information in preference to the above space-group names.
They are only intended as comments.
;

loop_
_space_group_symop_operation_xyz
'x, y, z'
'-x, -y, -z'

loop_
_atom_site_label
_atom_site_type_symbol
_atom_site_fract_x
_atom_site_fract_y
_atom_site_fract_z
_atom_site_U_iso_or_equiv
_atom_site_adp_type
_atom_site_occupancy
_atom_site_site_symmetry_order
_atom_site_calc_flag
_atom_site_refinement_flags_posn
_atom_site_refinement_flags_adp
_atom_site_refinement_flags_occupancy
_atom_site_disorder_assembly
_atom_site_disorder_group
U1 U 0.28240(2) 0.69071(3) 0.91534(2) 0.01306(9) Uani 1 1 d . . . . .
Ag1 Ag 0.03197(7) 0.93936(7) 0.74656(4) 0.02360(15) Uani 1 1 d . . . . .
Cl1 Cl 0.2082(2) 0.4246(2) 0.41768(15) 0.0320(5) Uani 1 1 d . . . . .
Cl2 Cl 0.5129(3) 0.1027(2) 0.71951(16) 0.0335(5) Uani 1 1 d . . . . .
O1 O 0.4000(5) 0.6539(5) 1.0297(4) 0.0164(10) Uani 1 1 d . . . . .
O2 O 0.1616(6) 0.7268(6) 0.8029(4) 0.0198(11) Uani 1 1 d . . . . .
O3 O -0.0938(5) 0.3235(6) 0.9575(4) 0.0198(11) Uani 1 1 d . . . . .
O4 O 0.0839(5) 0.4653(5) 0.8837(4) 0.0174(10) Uani 1 1 d . U . . .
O5 O 0.5176(5) 0.8672(5) 0.9015(4) 0.0169(10) Uani 1 1 d . . . . .
O6 O 0.6832(5) 1.0837(5) 0.9707(4) 0.0167(10) Uani 1 1 d . . . . .
O7 O 0.3688(5) 0.5520(6) 0.7932(4) 0.0216(11) Uani 1 1 d . . . . .
O8 O 0.3652(7) 0.6305(6) 0.6300(5) 0.0310(13) Uani 1 1 d . . . . .
N1 N 0.0834(7) 0.8879(7) 0.5691(5) 0.0211(13) Uani 1 1 d . . . . .
N2 N 0.0411(7) 0.9111(7) 0.3739(5) 0.0210(13) Uani 1 1 d . . . . .
N3 N 0.1191(6) 1.1049(6) 0.9198(5) 0.0159(12) Uani 1 1 d . . . . .
N4 N 0.1013(6) 1.1490(7) 1.1157(4) 0.0178(12) Uani 1 1 d . . . . .
C1 C -0.0032(7) 0.4391(7) 0.9532(5) 0.0143(13) Uani 1 1 d . U . . .
C2 C 0.5580(8) 0.9848(8) 0.9634(6) 0.0167(14) Uani 1 1 d . . . . .
C3 C 0.3648(8) 0.5397(8) 0.6838(6) 0.0202(15) Uani 1 1 d . U . . .
C4 C 0.3662(8) 0.4028(8) 0.6239(6) 0.0181(14) Uani 1 1 d . U . . .
C5 C 0.3102(8) 0.3485(8) 0.5053(6) 0.0214(15) Uani 1 1 d . U . . .
C6 C 0.3288(9) 0.2276(9) 0.4519(6) 0.0261(17) Uani 1 1 d . U . . .
H6 H 0.296847 0.196898 0.370506 0.031 Uiso 1 1 calc R U . . .
C7 C 0.3941(9) 0.1519(9) 0.5175(6) 0.0268(17) Uani 1 1 d . . . . .
H7 H 0.405927 0.068765 0.481944 0.032 Uiso 1 1 calc R U . . .
C8 C 0.4415(8) 0.2006(9) 0.6361(6) 0.0222(16) Uani 1 1 d . . . . .
C9 C 0.4296(8) 0.3236(8) 0.6881(6) 0.0214(16) Uani 1 1 d . . . . .
H9 H 0.465063 0.355281 0.769271 0.026 Uiso 1 1 calc R U . . .
C10 C 0.0341(8) 0.9450(8) 0.4847(6) 0.0191(15) Uani 1 1 d . . . . .
C11 C 0.1050(9) 0.8136(9) 0.3460(6) 0.0272(18) Uani 1 1 d . . . . .
H11 H 0.109188 0.785640 0.267700 0.033 Uiso 1 1 calc R U . . .
C12 C 0.1651(10) 0.7523(9) 0.4275(7) 0.0298(18) Uani 1 1 d . . . . .
H12 H 0.212891 0.684983 0.407519 0.036 Uiso 1 1 calc R U . . .
C13 C 0.1519(9) 0.7943(9) 0.5397(6) 0.0264(17) Uani 1 1 d . . . . .
H13 H 0.193130 0.755146 0.597993 0.032 Uiso 1 1 calc R U . . .
C14 C 0.0604(7) 1.0711(8) 1.0102(5) 0.0155(14) Uani 1 1 d . . . . .
C15 C 0.2085(8) 1.2742(8) 1.1311(6) 0.0222(16) Uani 1 1 d . . . . .
H15 H 0.240584 1.332217 1.205836 0.027 Uiso 1 1 calc R U . . .
C16 C 0.2741(8) 1.3222(8) 1.0433(6) 0.0198(15) Uani 1 1 d . . . . .
H16 H 0.348786 1.411540 1.054788 0.024 Uiso 1 1 calc R U . . .
C17 C 0.2230(8) 1.2300(9) 0.9358(6) 0.0218(16) Uani 1 1 d . . . . .
H17 H 0.264153 1.258139 0.872205 0.026 Uiso 1 1 calc R U . . .

loop_
_atom_site_aniso_label
_atom_site_aniso_U_11
_atom_site_aniso_U_22
_atom_site_aniso_U_33
_atom_site_aniso_U_23
_atom_site_aniso_U_13
_atom_site_aniso_U_12
U1 0.01518(13) 0.00579(16) 0.01377(13) -0.00130(10) 0.00045(9) 0.00006(11)
Ag1 0.0356(3) 0.0241(4) 0.0113(2) 0.0039(2) 0.0054(2) 0.0098(3)
Cl1 0.0487(11) 0.0222(12) 0.0223(8) 0.0015(8) -0.0034(8) 0.0146(10)
Cl2 0.0526(12) 0.0289(13) 0.0230(8) 0.0047(8) 0.0018(8) 0.0229(11)
O1 0.018(2) 0.007(3) 0.019(2) 0.003(2) -0.0004(18) -0.002(2)
O2 0.024(2) 0.014(3) 0.020(2) 0.004(2) 0.0011(19) 0.005(2)
O3 0.017(2) 0.014(3) 0.022(2) -0.001(2) 0.0026(18) -0.002(2)
O4 0.022(2) 0.006(2) 0.019(2) -0.0029(19) 0.0037(17) 0.0012(19)
O5 0.019(2) 0.008(3) 0.020(2) 0.000(2) 0.0032(18) 0.002(2)
O6 0.018(2) 0.008(3) 0.019(2) 0.001(2) 0.0023(18) -0.002(2)
O7 0.020(2) 0.020(3) 0.016(2) -0.009(2) -0.0012(18) 0.004(2)
O8 0.052(3) 0.013(3) 0.029(3) 0.004(3) 0.008(3) 0.012(3)
N1 0.033(3) 0.017(4) 0.013(3) 0.003(3) 0.002(2) 0.009(3)
N2 0.035(3) 0.014(4) 0.012(3) 0.000(2) 0.007(2) 0.006(3)
N3 0.021(3) 0.009(3) 0.016(3) 0.004(2) 0.003(2) 0.002(2)
N4 0.023(3) 0.015(4) 0.013(2) 0.002(2) 0.001(2) 0.005(3)
C1 0.016(3) 0.006(3) 0.016(3) -0.003(2) 0.000(2) 0.001(2)
C2 0.023(3) 0.006(4) 0.021(3) 0.004(3) 0.001(3) 0.006(3)
C3 0.023(3) 0.015(4) 0.023(3) 0.004(3) 0.004(3) 0.007(3)
C4 0.019(3) 0.015(4) 0.016(3) -0.001(3) 0.002(2) 0.004(3)
C5 0.031(4) 0.011(4) 0.017(3) 0.001(3) 0.000(3) 0.004(3)
C6 0.036(4) 0.029(5) 0.013(3) 0.004(3) 0.000(3) 0.014(4)
C7 0.043(4) 0.018(5) 0.020(3) 0.001(3) 0.004(3) 0.014(4)
C8 0.026(3) 0.019(5) 0.018(3) 0.006(3) 0.006(3) 0.001(3)
C9 0.027(4) 0.017(4) 0.018(3) -0.003(3) 0.005(3) 0.007(3)
C10 0.026(3) 0.010(4) 0.020(3) 0.001(3) 0.005(3) 0.006(3)
C11 0.037(4) 0.029(5) 0.017(3) 0.006(3) 0.010(3) 0.009(4)
C12 0.045(5) 0.026(5) 0.027(4) 0.012(4) 0.017(3) 0.017(4)
C13 0.042(4) 0.022(5) 0.018(3) 0.004(3) 0.005(3) 0.014(4)
C14 0.016(3) 0.013(4) 0.015(3) 0.000(3) 0.002(2) 0.004(3)
C15 0.028(4) 0.016(4) 0.019(3) -0.002(3) -0.004(3) 0.008(3)
C16 0.016(3) 0.009(4) 0.028(4) -0.002(3) -0.002(3) 0.000(3)
C17 0.021(3) 0.030(5) 0.022(3) 0.015(3) 0.005(3) 0.014(3)

loop_
_atom_type_symbol
_atom_type_description
_atom_type_scat_dispersion_real
_atom_type_scat_dispersion_imag
_atom_type_scat_source
C C 0.0033 0.0016 'International Tables Vol C Tables 4.2.6.8 and 6.1.1.4'
H H 0.0000 0.0000 'International Tables Vol C Tables 4.2.6.8 and 6.1.1.4'
Ag Ag -0.8971 1.1015 'International Tables Vol C Tables 4.2.6.8 and 6.1.1.4'
Cl Cl 0.1484 0.1585 'International Tables Vol C Tables 4.2.6.8 and 6.1.1.4'
N N 0.0061 0.0033 'International Tables Vol C Tables 4.2.6.8 and 6.1.1.4'
O O 0.0106 0.0060 'International Tables Vol C Tables 4.2.6.8 and 6.1.1.4'
U U -9.6767 9.6646 'International Tables Vol C Tables 4.2.6.8 and 6.1.1.4'

loop_
_geom_angle_atom_site_label_1
_geom_angle_atom_site_label_2
_geom_angle_atom_site_label_3
_geom_angle
_geom_angle_site_symmetry_1
_geom_angle_site_symmetry_3
_geom_angle_publ_flag
O2 U1 O1 178.8(2) . . ?
O2 U1 O7 94.12(19) . . ?
O1 U1 O7 86.74(19) . . ?
O2 U1 O5 93.0(2) . . ?
O1 U1 O5 87.95(19) . . ?
O7 U1 O5 83.71(17) . . ?
O2 U1 O4 88.6(2) . . ?
O1 U1 O4 90.69(19) . . ?
O7 U1 O4 75.86(17) . . ?
O5 U1 O4 159.57(16) . . ?
O2 U1 O6 87.9(2) . 2_677 ?
O1 U1 O6 91.76(19) . 2_677 ?
O7 U1 O6 150.21(18) . 2_677 ?
O5 U1 O6 66.50(15) . 2_677 ?
O4 U1 O6 133.93(15) . 2_677 ?
O2 U1 O3 94.39(19) . 2_567 ?
O1 U1 O3 84.37(18) . 2_567 ?
O7 U1 O3 140.47(19) . 2_567 ?
O5 U1 O3 134.15(17) . 2_567 ?
O4 U1 O3 65.85(16) . 2_567 ?
O6 U1 O3 68.65(17) 2_677 2_567 ?
N1 Ag1 N4 144.9(2) . 2_577 ?
N1 Ag1 N3 143.0(2) . . ?
N4 Ag1 N3 71.2(2) 2_577 . ?
N1 Ag1 N2 70.0(2) . 2_576 ?
N4 Ag1 N2 126.13(19) 2_577 2_576 ?
N3 Ag1 N2 95.8(2) . 2_576 ?
C1 O3 U1 119.2(4) . 2_567 ?
C1 O4 U1 120.3(4) . . ?
C2 O5 U1 120.4(4) . . ?
C2 O6 U1 119.5(4) . 2_677 ?
C3 O7 U1 130.4(4) . . ?
C13 N1 C10 116.4(6) . . ?
C13 N1 Ag1 123.4(5) . . ?
C10 N1 Ag1 120.0(4) . . ?
C11 N2 C10 117.0(6) . . ?
C11 N2 Ag1 128.0(4) . 2_576 ?
C10 N2 Ag1 114.4(4) . 2_576 ?
C17 N3 C14 116.9(6) . . ?
C17 N3 Ag1 125.5(4) . . ?
C14 N3 Ag1 117.5(5) . . ?
C14 N4 C15 116.6(6) . . ?
C14 N4 Ag1 117.0(5) . 2_577 ?
C15 N4 Ag1 126.3(5) . 2_577 ?
O4 C1 O3 127.2(6) . . ?
O4 C1 C1 116.6(8) . 2_567 ?
O3 C1 C1 116.2(7) . 2_567 ?
O5 C2 O6 126.9(6) . . ?
O5 C2 C2 117.1(8) . 2_677 ?
O6 C2 C2 116.0(8) . 2_677 ?
O8 C3 O7 125.3(7) . . ?
O8 C3 C4 120.4(6) . . ?
O7 C3 C4 114.2(6) . . ?
C5 C4 C9 116.7(7) . . ?
C5 C4 C3 124.0(6) . . ?
C9 C4 C3 119.3(6) . . ?
C6 C5 C4 121.7(6) . . ?
C6 C5 Cl1 116.3(5) . . ?
C4 C5 Cl1 121.9(6) . . ?
C7 C6 C5 120.2(6) . . ?
C7 C6 H6 119.9 . . ?
C5 C6 H6 119.9 . . ?
C8 C7 C6 118.4(7) . . ?
C8 C7 H7 120.8 . . ?
C6 C7 H7 120.8 . . ?
C9 C8 C7 121.2(7) . . ?
C9 C8 Cl2 119.9(5) . . ?
C7 C8 Cl2 118.9(6) . . ?
C8 C9 C4 121.5(6) . . ?
C8 C9 H9 119.3 . . ?
C4 C9 H9 119.3 . . ?
N2 C10 N1 125.4(6) . . ?
N2 C10 C10 116.6(7) . 2_576 ?
N1 C10 C10 118.0(7) . 2_576 ?
N2 C11 C12 122.1(7) . . ?
N2 C11 H11 118.9 . . ?
C12 C11 H11 118.9 . . ?
C13 C12 C11 116.5(7) . . ?
C13 C12 H12 121.7 . . ?
C11 C12 H12 121.7 . . ?
N1 C13 C12 122.5(7) . . ?
N1 C13 H13 118.7 . . ?
C12 C13 H13 118.7 . . ?
N4 C14 N3 125.8(7) . . ?
N4 C14 C14 117.9(7) . 2_577 ?
N3 C14 C14 116.3(7) . 2_577 ?
N4 C15 C16 122.9(7) . . ?
N4 C15 H15 118.5 . . ?
C16 C15 H15 118.5 . . ?
C15 C16 C17 115.3(7) . . ?
C15 C16 H16 122.3 . . ?
C17 C16 H16 122.3 . . ?
N3 C17 C16 122.4(6) . . ?
N3 C17 H17 118.8 . . ?
C16 C17 H17 118.8 . . ?

loop_
_geom_bond_atom_site_label_1
_geom_bond_atom_site_label_2
_geom_bond_distance
_geom_bond_site_symmetry_2
_geom_bond_publ_flag
U1 O2 1.768(4) . ?
U1 O1 1.773(4) . ?
U1 O7 2.287(5) . ?
U1 O5 2.413(5) . ?
U1 O4 2.432(5) . ?
U1 O6 2.441(5) 2_677 ?
U1 O3 2.445(5) 2_567 ?
Ag1 N1 2.267(6) . ?
Ag1 N4 2.340(6) 2_577 ?
Ag1 N3 2.345(6) . ?
Ag1 N2 2.458(6) 2_576 ?
Cl1 C5 1.735(7) . ?
Cl2 C8 1.733(8) . ?
O3 C1 1.256(9) . ?
O4 C1 1.240(8) . ?
O5 C2 1.249(9) . ?
O6 C2 1.266(8) . ?
O7 C3 1.294(8) . ?
O8 C3 1.231(9) . ?
N1 C13 1.338(9) . ?
N1 C10 1.343(8) . ?
N2 C11 1.338(10) . ?
N2 C10 1.339(8) . ?
N3 C17 1.328(10) . ?
N3 C14 1.331(8) . ?
N4 C14 1.326(9) . ?
N4 C15 1.342(10) . ?
C1 C1 1.541(13) 2_567 ?
C2 C2 1.538(13) 2_677 ?
C3 C4 1.503(10) . ?
C4 C5 1.401(9) . ?
C4 C9 1.403(10) . ?
C5 C6 1.395(11) . ?
C6 C7 1.393(10) . ?
C6 H6 0.9500 . ?
C7 C8 1.389(10) . ?
C7 H7 0.9500 . ?
C8 C9 1.382(11) . ?
C9 H9 0.9500 . ?
C10 C10 1.484(13) 2_576 ?
C11 C12 1.384(10) . ?
C11 H11 0.9500 . ?
C12 C13 1.384(10) . ?
C12 H12 0.9500 . ?
C13 H13 0.9500 . ?
C14 C14 1.516(15) 2_577 ?
C15 C16 1.377(11) . ?
C15 H15 0.9500 . ?
C16 C17 1.404(10) . ?
C16 H16 0.9500 . ?
C17 H17 0.9500 . ?
